data_4311432
loop_
_publ_author_name
'Colette Boskovic'
'Andreas Sieber'
'Gr\'egory Chaboussant'
'Hans U. G\"udel'
'J\"urgen Ensling'
'Wolfgang Wernsdorfer'
'Antonia Neels'
'Gael Labat'
'Helen Stoeckli-Evans'
'Stefan Janssen'

_publ_section_title
;
 Synthesis and Characterization of a New Family of Bi-, Tri-, Tetra-, and
 Pentanuclear Ferric Complexes
;
_journal_name_full 'Inorganic Chemistry'
_journal_page_first 5053
_journal_page_last 5068
_journal_paper_doi 10.1021/ic049600f
_journal_volume 43
_journal_year 2004
_chemical_formula_sum 'C34 H38 Cl2 Fe3 N3 O12'
_chemical_formula_weight 919.12
_space_group_IT_number 29
_symmetry_cell_setting orthorhombic
_symmetry_space_group_name_Hall 'P 2c -2ac'
_symmetry_space_group_name_H-M 'P c a 21'
_atom_sites_solution_hydrogens geom
_atom_sites_solution_primary direct
_atom_sites_solution_secondary difmap
_audit_creation_method SHELXL-97
_cell_angle_alpha 90.00
_cell_angle_beta 90.00
_cell_angle_gamma 90.00
_cell_formula_units_Z 8
_cell_length_a 17.9897(8)
_cell_length_b 13.8773(6)
_cell_length_c 31.0893(19)
_cell_measurement_reflns_used 8000
_cell_measurement_temperature 153(2)
_cell_measurement_theta_max 25.93
_cell_measurement_theta_min 1.97
_cell_volume 7761.4(7)
_computing_cell_refinement 'CELL (Stoe IPDS Software, 2000)'
_computing_data_collection 'EXPOSE (Stoe IPDS Software, 2000)'
_computing_data_reduction 'INTEGRATE (Stoe IPDS Software, 2000)'
_computing_molecular_graphics 'PLATON99 (Spek, 1990)'
_computing_publication_material 'SHELXL-97 (Sheldrick, 1997)'
_computing_structure_refinement 'SHELXL-97 (Sheldrick, 1997)'
_computing_structure_solution 'SHELXS-97 (Sheldrick, 1990)'
_diffrn_ambient_temperature 153(2)
_diffrn_detector_area_resol_mean 0.81\%A
_diffrn_measured_fraction_theta_full 0.989
_diffrn_measured_fraction_theta_max 0.989
_diffrn_measurement_device_type 'STOE IPDS'
_diffrn_measurement_method 'phi oscillation'
_diffrn_radiation_monochromator graphite
_diffrn_radiation_source 'fine-focus sealed tube'
_diffrn_radiation_type MoK\a
_diffrn_radiation_wavelength 0.71073
_diffrn_reflns_av_R_equivalents 0.0658
_diffrn_reflns_av_sigmaI/netI 0.1109
_diffrn_reflns_limit_h_max 18
_diffrn_reflns_limit_h_min -22
_diffrn_reflns_limit_k_max 16
_diffrn_reflns_limit_k_min -16
_diffrn_reflns_limit_l_max 36
_diffrn_reflns_limit_l_min -38
_diffrn_reflns_number 29077
_diffrn_reflns_theta_full 25.93
_diffrn_reflns_theta_max 25.93
_diffrn_reflns_theta_min 1.97
_diffrn_standards_decay_% 0
_diffrn_standards_interval_time 0
_diffrn_standards_number 0
_exptl_absorpt_coefficient_mu 1.308
_exptl_absorpt_correction_type none
_exptl_crystal_colour dark_red
_exptl_crystal_density_diffrn 1.573
_exptl_crystal_density_meas ?
_exptl_crystal_density_method 'not measured'
_exptl_crystal_description rod
_exptl_crystal_F_000 3768
_exptl_crystal_size_max 0.50
_exptl_crystal_size_mid 0.15
_exptl_crystal_size_min 0.15
_refine_diff_density_max 1.079
_refine_diff_density_min -0.747
_refine_diff_density_rms 0.090
_refine_ls_abs_structure_details 'Flack H D (1983), Acta Cryst. A39, 876-881'
_refine_ls_abs_structure_Flack 0.40(2)
_refine_ls_extinction_method none
_refine_ls_goodness_of_fit_ref 0.654
_refine_ls_hydrogen_treatment mixed
_refine_ls_matrix_type full
_refine_ls_number_parameters 974
_refine_ls_number_reflns 14134
_refine_ls_number_restraints 1
_refine_ls_restrained_S_all 0.654
_refine_ls_R_factor_all 0.0782
_refine_ls_R_factor_gt 0.0455
_refine_ls_shift/su_max 8.324
_refine_ls_shift/su_mean 0.645
_refine_ls_structure_factor_coef Fsqd
_refine_ls_weighting_details 'calc w=1/[\s^2^(Fo^2^)+(0.1000P)^2^] where P=(Fo^2^+2Fc^2^)/3'
_refine_ls_weighting_scheme calc
_refine_ls_wR_factor_gt 0.1065
_refine_ls_wR_factor_ref 0.1208
_reflns_number_gt 9064
_reflns_number_total 14134
_reflns_threshold_expression I>2sigma(I)
_cod_data_source_file ic049600fsi20040325_090813_2.cif
_cod_data_source_block compound2
_cod_depositor_comments
;
The following automatic conversions were performed:

'_exptl_crystal_density_meas' value 'none' was changed to '?' - the
value is perceived as not measured.

Automatic conversion script
Id: cif_fix_values 3008 2015-01-20 13:52:24Z robertas 

The following automatic conversions were performed:

data name '_atom_site_symetry_multiplicity' was replaced with
'_atom_site_symmetry_multiplicity' as specified in the replacement
file 'data/replacement-values/replacement_tags.lst'.

Automatic conversion script
Id: cif_correct_tags 9268 2022-04-12 08:56:07Z antanas 
;
_cod_database_code 4311432

loop_
_symmetry_equiv_pos_as_xyz
'x, y, z'
'-x, -y, z+1/2'
'-x+1/2, y, z+1/2'
'x+1/2, -y, z'

loop_
_atom_site_label
_atom_site_type_symbol
_atom_site_fract_x
_atom_site_fract_y
_atom_site_fract_z
_atom_site_U_iso_or_equiv
_atom_site_adp_type
_atom_site_occupancy
_atom_site_symmetry_multiplicity
_atom_site_calc_flag
_atom_site_refinement_flags
_atom_site_disorder_assembly
_atom_site_disorder_group
C34 C 0.3443(4) 1.1076(7) 0.2194(3) 0.0288(19) Uani 1 1 d . . .
C35 C 0.3197(5) 1.1557(8) 0.1811(3) 0.039(2) Uani 1 1 d . . .
H35A H 0.3216 1.1205 0.1546 0.080 Uiso 1 1 d R . .
C36 C 0.2938(6) 1.2479(8) 0.1826(4) 0.049(3) Uani 1 1 d . . .
H36A H 0.2821 1.2787 0.1558 0.080 Uiso 1 1 d R . .
C37 C 0.2882(5) 1.2986(7) 0.2217(3) 0.042(2) Uani 1 1 d . . .
H37A H 0.2674 1.3623 0.2217 0.080 Uiso 1 1 d R . .
C38 C 0.3117(4) 1.2560(7) 0.2586(4) 0.040(2) Uani 1 1 d . . .
H38A H 0.3079 1.2887 0.2857 0.080 Uiso 1 1 d R . .
C39 C 0.3402(4) 1.1601(6) 0.2580(3) 0.0267(18) Uani 1 1 d . . .
C40 C 0.3623(4) 1.1176(7) 0.2991(3) 0.0267(19) Uani 1 1 d . . .
H40A H 0.3612 1.1569 0.3245 0.080 Uiso 1 1 d R . .
C41 C 0.4019(4) 0.9969(6) 0.3468(3) 0.023(2) Uani 1 1 d . . .
H41A H 0.4550 0.9903 0.3483 0.080 Uiso 1 1 d R . .
H41B H 0.3864 1.0423 0.3683 0.080 Uiso 1 1 d R . .
C42 C 0.3666(4) 0.8979(6) 0.3523(2) 0.0228(17) Uani 1 1 d . . .
H42A H 0.3137 0.9049 0.3547 0.080 Uiso 1 1 d R . .
H42B H 0.3852 0.8679 0.3780 0.080 Uiso 1 1 d R . .
C43 C 0.5339(4) 0.6293(5) 0.3649(2) 0.0181(15) Uani 1 1 d . . .
C44 C 0.5902(4) 0.6522(5) 0.3944(2) 0.0235(16) Uani 1 1 d . . .
H44A H 0.5847 0.7061 0.4135 0.080 Uiso 1 1 d R . .
C45 C 0.6544(5) 0.5972(7) 0.3956(2) 0.033(2) Uani 1 1 d . . .
H45A H 0.6925 0.6132 0.4160 0.080 Uiso 1 1 d R . .
C46 C 0.6631(5) 0.5171(7) 0.3688(3) 0.035(2) Uani 1 1 d . . .
H46A H 0.7089 0.4816 0.3695 0.080 Uiso 1 1 d R . .
C47 C 0.6058(4) 0.4918(6) 0.3417(3) 0.029(2) Uani 1 1 d . . .
H47A H 0.6104 0.4367 0.3232 0.080 Uiso 1 1 d R . .
C48 C 0.5399(4) 0.5470(6) 0.3391(2) 0.0216(18) Uani 1 1 d . . .
C49 C 0.4818(4) 0.5114(5) 0.3117(3) 0.0204(18) Uani 1 1 d . . .
H49A H 0.4884 0.4500 0.2980 0.080 Uiso 1 1 d R . .
C50 C 0.3638(5) 0.5158(6) 0.2757(3) 0.027(2) Uani 1 1 d . . .
H50A H 0.3844 0.4628 0.2598 0.080 Uiso 1 1 d R . .
H50B H 0.3223 0.4934 0.2924 0.080 Uiso 1 1 d R . .
C51 C 0.3391(4) 0.5953(6) 0.2464(2) 0.0239(17) Uani 1 1 d . . .
H51A H 0.2956 0.5777 0.2303 0.080 Uiso 1 1 d R . .
H51B H 0.3785 0.6083 0.2264 0.080 Uiso 1 1 d R . .
C52 C 0.1115(4) 0.6233(6) 0.2372(2) 0.0266(18) Uani 1 1 d . . .
C53 C 0.0921(5) 0.5291(7) 0.2259(3) 0.034(2) Uani 1 1 d . . .
H53A H 0.1254 0.4774 0.2329 0.080 Uiso 1 1 d R . .
C54 C 0.0268(5) 0.5094(8) 0.2043(4) 0.041(3) Uani 1 1 d . . .
H54A H 0.0117 0.4440 0.1994 0.080 Uiso 1 1 d R . .
C55 C -0.0209(5) 0.5843(9) 0.1933(3) 0.045(3) Uani 1 1 d . . .
H55A H -0.0630 0.5702 0.1754 0.080 Uiso 1 1 d R . .
C56 C -0.0056(5) 0.6762(8) 0.2042(3) 0.041(2) Uani 1 1 d . . .
H56A H -0.0403 0.7268 0.1980 0.080 Uiso 1 1 d R . .
C57 C 0.0603(4) 0.6990(7) 0.2277(2) 0.0272(18) Uani 1 1 d . . .
C58 C 0.0728(5) 0.7988(7) 0.2397(3) 0.030(2) Uani 1 1 d . . .
H58A H 0.0339 0.8445 0.2342 0.080 Uiso 1 1 d R . .
C59 C 0.1380(4) 0.9296(6) 0.2710(3) 0.0318(19) Uani 1 1 d . . .
H59A H 0.0989 0.9678 0.2587 0.080 Uiso 1 1 d R . .
H59B H 0.1357 0.9348 0.3018 0.080 Uiso 1 1 d R . .
C60 C 0.2141(4) 0.9636(6) 0.2555(2) 0.0249(17) Uani 1 1 d . . .
H60A H 0.2261 1.0261 0.2668 0.080 Uiso 1 1 d R . .
H60B H 0.2140 0.9672 0.2247 0.080 Uiso 1 1 d R . .
C61 C 0.3166(4) 0.7858(6) 0.1864(2) 0.0215(16) Uani 1 1 d . . .
C62 C 0.3296(5) 0.7682(7) 0.1400(3) 0.041(2) Uani 1 1 d . . .
H62A H 0.3787 0.7884 0.1320 0.080 Uiso 1 1 d R . .
H62B H 0.3240 0.7007 0.1341 0.080 Uiso 1 1 d R . .
H62C H 0.2936 0.8039 0.1237 0.080 Uiso 1 1 d R . .
C63 C 0.2587(4) 0.7227(5) 0.3635(2) 0.0168(15) Uani 1 1 d . . .
C64 C 0.2232(4) 0.7267(7) 0.4072(3) 0.033(2) Uani 1 1 d . . .
H64A H 0.1735 0.7514 0.4053 0.080 Uiso 1 1 d R . .
H64B H 0.2220 0.6625 0.4187 0.080 Uiso 1 1 d R . .
H64C H 0.2523 0.7673 0.4257 0.080 Uiso 1 1 d R . .
C65 C 0.5171(4) 0.8061(6) 0.2576(2) 0.0187(16) Uani 1 1 d . . .
C66 C 0.5972(4) 0.7953(7) 0.2436(3) 0.035(2) Uani 1 1 d . . .
H66A H 0.6136 0.8568 0.2331 0.080 Uiso 1 1 d R . .
H66B H 0.6265 0.7772 0.2681 0.080 Uiso 1 1 d R . .
H66C H 0.6030 0.7478 0.2214 0.080 Uiso 1 1 d R . .
C67 C 0.5033(6) 0.9695(13) 0.1557(5) 0.094(5) Uani 1 1 d . . .
H67A H 0.4849 1.0112 0.1779 0.080 Uiso 1 1 d R . .
H67B H 0.4916 0.9042 0.1634 0.080 Uiso 1 1 d R . .
N4 N 0.3821(4) 1.0309(6) 0.3035(2) 0.0227(15) Uani 1 1 d . . .
N5 N 0.4210(3) 0.5571(4) 0.30459(19) 0.0188(13) Uani 1 1 d . . .
N6 N 0.1307(3) 0.8289(5) 0.2582(2) 0.0243(14) Uani 1 1 d . . .
O13 O 0.3675(3) 1.0181(5) 0.2176(2) 0.0284(14) Uani 1 1 d . . .
O14 O 0.3864(3) 0.8428(4) 0.31538(16) 0.0181(11) Uani 1 1 d . . .
O15 O 0.4748(3) 0.6892(4) 0.36295(14) 0.0200(11) Uani 1 1 d . . .
O16 O 0.3260(3) 0.6787(4) 0.27209(16) 0.0213(11) Uani 1 1 d . . .
O17 O 0.1731(3) 0.6401(4) 0.25868(19) 0.0301(13) Uani 1 1 d . . .
O18 O 0.2673(3) 0.8936(4) 0.26894(15) 0.0220(11) Uani 1 1 d . . .
O19 O 0.2547(3) 0.7619(4) 0.20193(17) 0.0242(12) Uani 1 1 d . . .
O20 O 0.3708(3) 0.8229(4) 0.20760(17) 0.0223(12) Uani 1 1 d . . .
O21 O 0.3236(3) 0.6915(4) 0.36255(15) 0.0196(11) Uani 1 1 d . . .
O22 O 0.2212(2) 0.7530(4) 0.33185(16) 0.0219(11) Uani 1 1 d . . .
O23 O 0.4876(2) 0.8880(4) 0.25268(15) 0.0218(11) Uani 1 1 d . . .
O24 O 0.4843(3) 0.7319(4) 0.27145(16) 0.0239(12) Uani 1 1 d . . .
Fe4 Fe 0.23326(5) 0.75372(8) 0.26626(3) 0.0185(2) Uani 1 1 d . . .
Fe5 Fe 0.37556(5) 0.91504(8) 0.25859(3) 0.0182(2) Uani 1 1 d . . .
Fe6 Fe 0.40379(5) 0.70467(8) 0.31665(3) 0.0164(2) Uani 1 1 d . . .
Cl1 Cl 0.5976(2) 0.9905(6) 0.15337(17) 0.187(4) Uani 1 1 d . . .
Cl2 Cl 0.4594(2) 0.9968(4) 0.11105(15) 0.1053(18) Uani 1 1 d . . .
C1 C 0.1519(4) 0.8776(6) 0.5223(3) 0.0285(18) Uani 1 1 d . . .
C2 C 0.1694(5) 0.9694(7) 0.5358(3) 0.039(2) Uani 1 1 d . . .
H2A H 0.1352 1.0202 0.5291 0.080 Uiso 1 1 d R . .
C3 C 0.2362(5) 0.9869(9) 0.5569(4) 0.054(3) Uani 1 1 d . . .
H3A H 0.2444 1.0506 0.5679 0.080 Uiso 1 1 d R . .
C4 C 0.2876(5) 0.9157(8) 0.5634(3) 0.045(2) Uani 1 1 d . . .
H4A H 0.3349 0.9300 0.5762 0.080 Uiso 1 1 d R . .
C5 C 0.2721(5) 0.8234(7) 0.5484(2) 0.032(2) Uani 1 1 d . . .
H5A H 0.3074 0.7731 0.5540 0.080 Uiso 1 1 d R . .
C6 C 0.2043(4) 0.8020(6) 0.5291(2) 0.0263(17) Uani 1 1 d . . .
C7 C 0.1914(4) 0.7044(6) 0.5146(2) 0.0190(16) Uani 1 1 d . . .
H7A H 0.2308 0.6585 0.5181 0.080 Uiso 1 1 d R . .
C8 C 0.1229(4) 0.5714(6) 0.4857(2) 0.0252(17) Uani 1 1 d . . .
H8A H 0.1293 0.5633 0.4553 0.080 Uiso 1 1 d R . .
H8B H 0.1603 0.5349 0.5005 0.080 Uiso 1 1 d R . .
C9 C 0.0481(4) 0.5378(5) 0.5018(3) 0.0267(18) Uani 1 1 d . . .
H9A H 0.0474 0.5277 0.5324 0.080 Uiso 1 1 d R . .
H9B H 0.0352 0.4782 0.4881 0.080 Uiso 1 1 d R . .
C10 C -0.0813(4) 0.3923(6) 0.5381(2) 0.0244(17) Uani 1 1 d . . .
C11 C -0.0602(5) 0.3459(7) 0.5758(3) 0.033(2) Uani 1 1 d . . .
H11A H -0.0667 0.3758 0.6033 0.080 Uiso 1 1 d R . .
C12 C -0.0313(5) 0.2547(7) 0.5752(3) 0.036(2) Uani 1 1 d . . .
H12A H -0.0124 0.2253 0.6010 0.080 Uiso 1 1 d R . .
C13 C -0.0256(5) 0.2034(7) 0.5377(3) 0.037(2) Uani 1 1 d . . .
H13A H -0.0067 0.1387 0.5375 0.080 Uiso 1 1 d R . .
C14 C -0.0471(4) 0.2465(6) 0.4994(3) 0.0297(17) Uani 1 1 d . . .
H14A H -0.0451 0.2104 0.4731 0.080 Uiso 1 1 d R . .
C15 C -0.0750(4) 0.3400(5) 0.4992(3) 0.0239(16) Uani 1 1 d . . .
C16 C -0.0967(4) 0.3813(6) 0.4585(3) 0.0210(17) Uani 1 1 d . . .
H16A H -0.0935 0.3409 0.4335 0.080 Uiso 1 1 d R . .
C17 C -0.1383(4) 0.5042(6) 0.4112(3) 0.025(2) Uani 1 1 d . . .
H17A H -0.1155 0.4623 0.3904 0.080 Uiso 1 1 d R . .
H17B H -0.1909 0.5061 0.4060 0.080 Uiso 1 1 d R . .
C18 C -0.1039(4) 0.6024(5) 0.4057(2) 0.0207(17) Uani 1 1 d . . .
H18A H -0.1212 0.6344 0.3802 0.080 Uiso 1 1 d R . .
H18B H -0.0507 0.5978 0.4040 0.080 Uiso 1 1 d R . .
C19 C -0.2704(4) 0.8700(6) 0.3938(2) 0.0224(17) Uani 1 1 d . . .
C20 C -0.3265(5) 0.8490(6) 0.3642(3) 0.0300(19) Uani 1 1 d . . .
H20A H -0.3206 0.7959 0.3447 0.080 Uiso 1 1 d R . .
C21 C -0.3924(4) 0.9035(7) 0.3633(3) 0.039(2) Uani 1 1 d . . .
H21A H -0.4317 0.8887 0.3435 0.080 Uiso 1 1 d R . .
C22 C -0.4008(4) 0.9809(7) 0.3906(4) 0.036(2) Uani 1 1 d . . .
H22A H -0.4473 1.0146 0.3919 0.080 Uiso 1 1 d R . .
C23 C -0.3440(4) 1.0089(7) 0.4172(4) 0.029(2) Uani 1 1 d . . .
H23A H -0.3482 1.0665 0.4341 0.080 Uiso 1 1 d R . .
C24 C -0.2775(4) 0.9541(6) 0.4196(3) 0.0250(18) Uani 1 1 d . . .
C25 C -0.2197(4) 0.9892(6) 0.4469(3) 0.0219(19) Uani 1 1 d . . .
H25A H -0.2265 1.0510 0.4602 0.080 Uiso 1 1 d R . .
C26 C -0.1009(4) 0.9849(7) 0.4817(3) 0.028(2) Uani 1 1 d . . .
H26A H -0.0586 1.0031 0.4647 0.080 Uiso 1 1 d R . .
H26B H -0.1191 1.0405 0.4967 0.080 Uiso 1 1 d R . .
C27 C -0.0793(4) 0.9035(6) 0.5123(2) 0.0245(17) Uani 1 1 d . . .
H27A H -0.1198 0.8905 0.5316 0.080 Uiso 1 1 d R . .
H27B H -0.0360 0.9197 0.5288 0.080 Uiso 1 1 d R . .
C28 C -0.0530(5) 0.7054(7) 0.5731(3) 0.027(2) Uani 1 1 d . . .
C29 C -0.0615(6) 0.7056(11) 0.6203(3) 0.082(5) Uani 1 1 d . . .
H29A H -0.0178 0.7283 0.6348 0.080 Uiso 1 1 d R . .
H29B H -0.1022 0.7483 0.6262 0.080 Uiso 1 1 d R . .
H29C H -0.0735 0.6420 0.6303 0.080 Uiso 1 1 d R . .
C30 C -0.2538(4) 0.6962(6) 0.5015(2) 0.0247(17) Uani 1 1 d . . .
C31 C -0.3333(5) 0.7085(9) 0.5151(4) 0.047(3) Uani 1 1 d . . .
H31A H -0.3483 0.7737 0.5096 0.080 Uiso 1 1 d R . .
H31B H -0.3657 0.6651 0.5000 0.080 Uiso 1 1 d R . .
H31C H -0.3361 0.6959 0.5454 0.080 Uiso 1 1 d R . .
C32 C 0.0059(4) 0.7781(6) 0.3951(2) 0.0218(16) Uani 1 1 d . . .
C33 C 0.0405(5) 0.7733(7) 0.3517(3) 0.033(2) Uani 1 1 d . . .
H33A H 0.0067 0.7967 0.3302 0.080 Uiso 1 1 d R . .
H33B H 0.0844 0.8127 0.3518 0.080 Uiso 1 1 d R . .
H33C H 0.0538 0.7079 0.3453 0.080 Uiso 1 1 d R . .
C68 C -0.2475(6) 0.5114(11) 0.5993(4) 0.067(4) Uani 1 1 d . . .
H68A H -0.2328 0.4630 0.5789 0.080 Uiso 1 1 d R . .
H68B H -0.2307 0.5726 0.5887 0.080 Uiso 1 1 d R . .
N1 N 0.1310(3) 0.6723(5) 0.4993(2) 0.0198(13) Uani 1 1 d . . .
N2 N -0.1191(3) 0.4701(5) 0.4537(2) 0.0209(14) Uani 1 1 d . . .
N3 N -0.1580(3) 0.9439(4) 0.4541(2) 0.0215(14) Uani 1 1 d . . .
O1 O 0.0877(2) 0.8620(4) 0.50265(17) 0.0264(11) Uani 1 1 d . . .
O2 O -0.0058(2) 0.6079(3) 0.48901(15) 0.0191(10) Uani 1 1 d . . .
O3 O -0.1072(3) 0.4812(5) 0.54036(19) 0.0252(13) Uani 1 1 d . . .
O4 O -0.1239(3) 0.6575(4) 0.44198(18) 0.0201(11) Uani 1 1 d . . .
O5 O -0.2123(3) 0.8125(4) 0.39594(16) 0.0235(12) Uani 1 1 d . . .
O6 O -0.0639(2) 0.8201(4) 0.48721(15) 0.0203(11) Uani 1 1 d . . .
O7 O 0.0078(3) 0.7350(4) 0.55788(17) 0.0265(13) Uani 1 1 d . . .
O8 O -0.1075(3) 0.6753(4) 0.55163(18) 0.0243(13) Uani 1 1 d . . .
O9 O -0.2250(2) 0.6130(4) 0.50549(17) 0.0223(11) Uani 1 1 d . . .
O10 O -0.2230(3) 0.7701(4) 0.48639(16) 0.0242(12) Uani 1 1 d . . .
O11 O -0.0606(3) 0.8107(4) 0.39664(18) 0.0255(13) Uani 1 1 d . . .
O12 O 0.0422(3) 0.7497(4) 0.42717(17) 0.0235(12) Uani 1 1 d . . .
Fe1 Fe -0.11384(5) 0.58477(8) 0.49932(3) 0.0172(2) Uani 1 1 d . . .
Fe2 Fe -0.14112(5) 0.79609(8) 0.44167(3) 0.0177(2) Uani 1 1 d . . .
Fe3 Fe 0.02873(5) 0.74745(8) 0.49312(3) 0.0193(2) Uani 1 1 d . . .
Cl3 Cl -0.20495(17) 0.4913(3) 0.64776(10) 0.0640(10) Uani 1 1 d . . .
Cl4 Cl -0.34380(16) 0.5147(3) 0.60209(12) 0.0823(13) Uani 1 1 d . . .

loop_
_atom_site_aniso_label
_atom_site_aniso_U_11
_atom_site_aniso_U_22
_atom_site_aniso_U_33
_atom_site_aniso_U_23
_atom_site_aniso_U_13
_atom_site_aniso_U_12
C34 0.019(4) 0.030(6) 0.038(5) 0.012(4) -0.005(3) -0.007(3)
C35 0.041(5) 0.038(6) 0.038(5) 0.015(4) -0.004(4) -0.007(4)
C36 0.035(5) 0.037(7) 0.074(8) 0.025(6) -0.024(5) -0.005(5)
C37 0.034(5) 0.021(5) 0.072(6) 0.002(4) -0.025(4) -0.001(4)
C38 0.021(4) 0.025(5) 0.073(6) 0.008(5) -0.009(4) -0.005(4)
C39 0.017(4) 0.022(5) 0.041(5) 0.012(4) -0.010(4) -0.006(3)
C40 0.023(4) 0.026(5) 0.031(4) -0.003(4) 0.000(3) -0.005(3)
C41 0.029(4) 0.018(6) 0.021(5) -0.007(3) -0.009(3) -0.004(3)
C42 0.025(4) 0.019(5) 0.024(4) -0.003(3) -0.001(3) 0.003(3)
C43 0.015(3) 0.018(4) 0.020(3) 0.005(3) 0.003(3) 0.002(3)
C44 0.015(3) 0.019(4) 0.036(4) -0.002(3) -0.007(3) 0.001(3)
C45 0.029(5) 0.034(6) 0.036(4) -0.001(4) -0.011(3) 0.011(4)
C46 0.016(4) 0.037(6) 0.053(6) -0.001(5) -0.014(4) 0.009(4)
C47 0.028(4) 0.028(6) 0.032(5) -0.003(3) -0.002(4) 0.002(4)
C48 0.016(4) 0.022(5) 0.027(4) 0.005(3) 0.003(3) 0.006(3)
C49 0.025(4) 0.011(4) 0.025(4) -0.001(3) 0.004(3) 0.005(3)
C50 0.022(4) 0.023(5) 0.037(5) -0.005(4) -0.003(3) 0.002(4)
C51 0.013(3) 0.026(5) 0.032(4) -0.013(3) -0.008(3) 0.004(3)
C52 0.017(4) 0.038(5) 0.025(3) 0.000(3) 0.005(3) -0.006(3)
C53 0.025(4) 0.032(5) 0.045(5) -0.007(4) 0.011(4) -0.009(4)
C54 0.034(5) 0.051(8) 0.038(6) -0.013(5) 0.014(4) -0.018(5)
C55 0.029(5) 0.068(8) 0.039(5) -0.015(5) -0.003(4) -0.017(6)
C56 0.023(4) 0.066(8) 0.033(5) -0.001(4) -0.005(3) -0.011(4)
C57 0.019(4) 0.039(6) 0.024(4) 0.000(3) -0.001(3) -0.003(4)
C58 0.016(5) 0.029(6) 0.046(5) 0.003(4) -0.002(4) 0.000(4)
C59 0.018(4) 0.018(5) 0.059(5) 0.002(4) -0.001(4) 0.006(3)
C60 0.018(4) 0.022(5) 0.035(4) 0.006(3) -0.001(3) -0.001(3)
C61 0.022(4) 0.024(5) 0.019(3) -0.003(3) 0.002(3) -0.004(3)
C62 0.039(5) 0.056(6) 0.028(4) -0.003(4) -0.003(3) -0.011(4)
C63 0.016(3) 0.015(4) 0.020(3) 0.004(3) 0.004(3) 0.000(3)
C64 0.021(4) 0.046(6) 0.031(4) 0.005(4) 0.003(3) 0.006(4)
C65 0.012(3) 0.025(5) 0.019(3) -0.006(3) 0.006(3) 0.002(3)
C66 0.013(4) 0.027(5) 0.066(7) 0.001(4) 0.008(4) -0.007(3)
C67 0.038(5) 0.140(12) 0.103(11) 0.061(10) 0.003(6) -0.015(7)
N4 0.020(3) 0.021(4) 0.027(4) 0.005(3) -0.004(3) 0.002(3)
N5 0.014(3) 0.017(3) 0.025(3) -0.001(3) -0.005(2) 0.003(3)
N6 0.010(3) 0.025(4) 0.037(3) 0.000(3) -0.007(3) 0.005(2)
O13 0.030(3) 0.030(4) 0.026(3) 0.003(3) 0.001(2) 0.001(3)
O14 0.021(3) 0.016(3) 0.017(2) 0.002(2) 0.000(2) 0.004(2)
O15 0.015(2) 0.021(3) 0.024(2) -0.005(2) -0.0021(19) 0.007(2)
O16 0.018(3) 0.018(3) 0.028(3) -0.005(2) 0.004(2) 0.005(2)
O17 0.019(3) 0.027(3) 0.045(3) 0.001(3) -0.003(3) -0.004(2)
O18 0.015(2) 0.024(3) 0.027(3) -0.002(2) 0.001(2) 0.001(2)
O19 0.020(3) 0.031(3) 0.022(3) 0.004(2) -0.001(2) 0.003(2)
O20 0.014(3) 0.028(3) 0.025(3) -0.002(2) 0.001(2) -0.006(2)
O21 0.014(3) 0.021(3) 0.024(3) 0.003(2) 0.0017(19) 0.004(2)
O22 0.009(2) 0.029(3) 0.027(3) 0.007(2) -0.0006(19) 0.002(2)
O23 0.010(2) 0.028(3) 0.027(3) 0.000(2) 0.0026(19) 0.0003(19)
O24 0.017(2) 0.028(4) 0.027(3) 0.000(2) 0.004(2) 0.001(2)
Fe4 0.0105(5) 0.0197(6) 0.0253(5) 0.0020(4) -0.0016(4) -0.0006(4)
Fe5 0.0142(5) 0.0179(6) 0.0224(5) 0.0028(5) -0.0007(4) -0.0023(4)
Fe6 0.0118(5) 0.0154(6) 0.0220(5) 0.0005(5) 0.0011(4) 0.0008(4)
Cl1 0.060(2) 0.420(12) 0.080(3) 0.085(4) -0.011(2) -0.081(4)
Cl2 0.084(3) 0.166(6) 0.066(3) 0.040(2) 0.011(2) 0.009(3)
C1 0.023(4) 0.029(5) 0.033(4) -0.005(3) 0.007(3) -0.011(4)
C2 0.031(5) 0.035(5) 0.050(5) -0.015(5) 0.017(4) -0.006(4)
C3 0.025(5) 0.060(8) 0.076(8) -0.036(6) 0.005(5) -0.019(5)
C4 0.020(4) 0.062(7) 0.052(6) -0.011(5) -0.003(4) -0.012(5)
C5 0.025(5) 0.042(5) 0.029(4) -0.001(4) -0.002(3) -0.006(4)
C6 0.010(3) 0.033(5) 0.035(4) 0.003(3) 0.004(3) -0.004(3)
C7 0.009(4) 0.027(5) 0.021(4) 0.002(3) 0.004(3) 0.002(3)
C8 0.011(3) 0.028(5) 0.036(4) 0.006(3) 0.004(3) -0.001(3)
C9 0.010(3) 0.015(4) 0.055(5) 0.005(4) 0.006(4) 0.003(3)
C10 0.018(4) 0.025(5) 0.030(4) 0.004(3) 0.001(3) -0.002(3)
C11 0.030(5) 0.028(6) 0.041(5) 0.004(4) -0.002(4) -0.004(4)
C12 0.031(5) 0.036(6) 0.042(5) 0.015(5) -0.007(4) 0.001(4)
C13 0.029(5) 0.023(5) 0.060(6) 0.011(4) -0.004(4) 0.001(4)
C14 0.028(4) 0.025(5) 0.036(4) 0.009(4) 0.001(4) 0.004(4)
C15 0.015(3) 0.023(4) 0.034(4) 0.000(4) 0.004(3) -0.005(3)
C16 0.010(3) 0.018(5) 0.034(5) -0.003(4) 0.000(3) -0.002(3)
C17 0.019(4) 0.023(6) 0.032(5) -0.008(3) -0.001(3) -0.004(3)
C18 0.030(4) 0.017(5) 0.015(4) -0.001(3) -0.002(3) 0.002(3)
C19 0.015(4) 0.021(5) 0.031(4) 0.008(3) -0.004(3) 0.000(3)
C20 0.031(5) 0.028(5) 0.030(4) -0.002(3) -0.007(3) 0.010(4)
C21 0.020(4) 0.042(6) 0.054(5) -0.002(4) -0.013(4) 0.000(4)
C22 0.017(4) 0.038(6) 0.054(6) -0.006(5) -0.004(4) 0.016(4)
C23 0.017(4) 0.028(6) 0.042(6) 0.009(4) -0.006(4) 0.006(4)
C24 0.017(4) 0.021(5) 0.037(5) 0.003(4) -0.002(3) 0.003(3)
C25 0.015(3) 0.020(5) 0.031(5) 0.002(3) -0.005(3) 0.008(3)
C26 0.019(4) 0.021(5) 0.044(6) -0.008(4) -0.008(3) -0.003(3)
C27 0.013(3) 0.027(5) 0.034(4) -0.012(3) 0.000(3) 0.003(3)
C28 0.029(5) 0.029(6) 0.024(4) -0.006(4) -0.006(3) -0.001(4)
C29 0.043(6) 0.165(14) 0.038(6) -0.026(7) 0.007(4) -0.046(7)
C30 0.011(3) 0.035(5) 0.028(4) 0.001(4) 0.000(3) -0.003(3)
C31 0.019(5) 0.051(8) 0.072(8) -0.002(6) 0.013(5) 0.012(5)
C32 0.011(4) 0.021(5) 0.033(4) 0.001(3) -0.002(3) -0.002(3)
C33 0.026(4) 0.040(6) 0.031(4) 0.008(4) 0.007(3) 0.008(4)
C68 0.045(6) 0.117(11) 0.039(6) -0.001(6) 0.009(5) -0.005(7)
N1 0.012(3) 0.019(4) 0.028(3) 0.003(3) 0.004(3) 0.000(2)
N2 0.022(3) 0.014(4) 0.026(4) -0.005(3) 0.001(3) -0.004(3)
N3 0.012(3) 0.015(3) 0.038(4) -0.002(3) -0.005(3) 0.000(2)
O1 0.012(2) 0.026(3) 0.042(3) 0.001(2) -0.001(2) -0.003(2)
O2 0.010(2) 0.018(3) 0.029(3) 0.001(2) -0.0039(19) 0.0004(19)
O3 0.028(3) 0.019(3) 0.028(3) 0.007(3) -0.002(2) 0.000(3)
O4 0.015(3) 0.021(3) 0.024(3) -0.001(3) 0.002(2) 0.001(2)
O5 0.017(3) 0.022(3) 0.032(3) -0.003(2) 0.000(2) 0.003(2)
O6 0.012(2) 0.023(3) 0.025(3) -0.005(2) -0.0033(18) 0.004(2)
O7 0.022(3) 0.029(3) 0.028(3) -0.001(2) -0.005(2) -0.004(3)
O8 0.019(3) 0.025(4) 0.029(3) -0.008(3) 0.000(2) 0.000(2)
O9 0.011(2) 0.016(3) 0.040(3) 0.003(2) 0.005(2) 0.0006(18)
O10 0.018(3) 0.022(3) 0.033(3) 0.004(2) 0.003(2) 0.002(2)
O11 0.017(3) 0.023(3) 0.037(3) 0.007(2) 0.006(2) 0.005(2)
O12 0.013(2) 0.027(3) 0.030(3) 0.000(2) 0.005(2) 0.002(2)
Fe1 0.0132(5) 0.0172(6) 0.0214(5) -0.0018(5) 0.0009(4) -0.0003(4)
Fe2 0.0118(5) 0.0164(6) 0.0250(5) -0.0007(5) -0.0001(4) 0.0018(4)
Fe3 0.0105(5) 0.0189(6) 0.0285(5) 0.0000(5) -0.0009(4) 0.0002(4)
Cl3 0.0544(16) 0.101(3) 0.0370(17) 0.0128(13) -0.0068(12) 0.0093(15)
Cl4 0.0391(15) 0.158(4) 0.0501(19) 0.0066(18) 0.0019(13) -0.0064(18)

loop_
_atom_type_symbol
_atom_type_description
_atom_type_scat_dispersion_real
_atom_type_scat_dispersion_imag
_atom_type_scat_source
C C 0.0033 0.0016 'International Tables Vol C Tables 4.2.6.8 and 6.1.1.4'
H H 0.0000 0.0000 'International Tables Vol C Tables 4.2.6.8 and 6.1.1.4'
N N 0.0061 0.0033 'International Tables Vol C Tables 4.2.6.8 and 6.1.1.4'
O O 0.0106 0.0060 'International Tables Vol C Tables 4.2.6.8 and 6.1.1.4'
Fe Fe 0.3463 0.8444 'International Tables Vol C Tables 4.2.6.8 and 6.1.1.4'
Cl Cl 0.1484 0.1585 'International Tables Vol C Tables 4.2.6.8 and 6.1.1.4'

loop_
_geom_angle_atom_site_label_1
_geom_angle_atom_site_label_2
_geom_angle_atom_site_label_3
_geom_angle
_geom_angle_site_symmetry_1
_geom_angle_site_symmetry_3
_geom_angle_publ_flag
O13 C34 C39 122.9(7) . . ?
O13 C34 C35 120.2(8) . . ?
C39 C34 C35 116.8(8) . . ?
C36 C35 C34 121.0(10) . . ?
C37 C36 C35 121.5(9) . . ?
C38 C37 C36 119.4(9) . . ?
C37 C38 C39 120.4(10) . . ?
C34 C39 C38 120.9(8) . . ?
C34 C39 C40 121.6(7) . . ?
C38 C39 C40 117.6(8) . . ?
N4 C40 C39 123.9(8) . . ?
N4 C41 C42 107.1(6) . . ?
O14 C42 C41 106.7(6) . . ?
O15 C43 C48 122.4(6) . . ?
O15 C43 C44 117.3(6) . . ?
C48 C43 C44 120.3(6) . . ?
C45 C44 C43 119.6(7) . . ?
C46 C45 C44 121.1(7) . . ?
C47 C46 C45 118.9(8) . . ?
C46 C47 C48 121.6(9) . . ?
C43 C48 C47 118.3(7) . . ?
C43 C48 C49 124.3(7) . . ?
C47 C48 C49 117.3(7) . . ?
N5 C49 C48 123.6(7) . . ?
N5 C50 C51 106.8(7) . . ?
O16 C51 C50 107.8(6) . . ?
O17 C52 C53 120.3(8) . . ?
O17 C52 C57 121.2(7) . . ?
C53 C52 C57 118.4(7) . . ?
C54 C53 C52 121.3(9) . . ?
C55 C54 C53 119.8(10) . . ?
C56 C55 C54 121.3(9) . . ?
C55 C56 C57 120.5(10) . . ?
C52 C57 C56 118.5(8) . . ?
C52 C57 C58 123.3(7) . . ?
C56 C57 C58 118.1(8) . . ?
N6 C58 C57 124.1(8) . . ?
N6 C59 C60 106.9(6) . . ?
O18 C60 C59 107.4(6) . . ?
O20 C61 O19 125.5(7) . . ?
O20 C61 C62 116.4(7) . . ?
O19 C61 C62 118.0(7) . . ?
O22 C63 O21 126.6(6) . . ?
O22 C63 C64 117.7(6) . . ?
O21 C63 C64 115.7(6) . . ?
O23 C65 O24 125.3(6) . . ?
O23 C65 C66 117.0(7) . . ?
O24 C65 C66 117.6(7) . . ?
Cl2 C67 Cl1 113.5(8) . . ?
C40 N4 C41 118.4(7) . . ?
C40 N4 Fe5 129.1(6) . . ?
C41 N4 Fe5 111.7(5) . . ?
C49 N5 C50 120.4(7) . . ?
C49 N5 Fe6 125.1(5) . . ?
C50 N5 Fe6 112.5(5) . . ?
C58 N6 C59 121.1(7) . . ?
C58 N6 Fe4 127.3(6) . . ?
C59 N6 Fe4 111.0(4) . . ?
C34 O13 Fe5 134.5(6) . . ?
C42 O14 Fe6 123.6(4) . . ?
C42 O14 Fe5 114.2(4) . . ?
Fe6 O14 Fe5 121.2(3) . . ?
C43 O15 Fe6 128.4(4) . . ?
C51 O16 Fe4 121.1(4) . . ?
C51 O16 Fe6 114.8(4) . . ?
Fe4 O16 Fe6 124.0(2) . . ?
C52 O17 Fe4 132.9(5) . . ?
C60 O18 Fe5 120.4(4) . . ?
C60 O18 Fe4 115.8(4) . . ?
Fe5 O18 Fe4 115.4(2) . . ?
C61 O19 Fe4 123.9(5) . . ?
C61 O20 Fe5 133.0(5) . . ?
C63 O21 Fe6 130.5(4) . . ?
C63 O22 Fe4 136.0(4) . . ?
C65 O23 Fe5 124.4(4) . . ?
C65 O24 Fe6 135.6(5) . . ?
O17 Fe4 O16 93.1(2) . . ?
O17 Fe4 O18 162.5(2) . . ?
O16 Fe4 O18 104.2(2) . . ?
O17 Fe4 O19 91.8(2) . . ?
O16 Fe4 O19 87.7(2) . . ?
O18 Fe4 O19 86.0(2) . . ?
O17 Fe4 O22 93.3(2) . . ?
O16 Fe4 O22 89.7(2) . . ?
O18 Fe4 O22 89.8(2) . . ?
O19 Fe4 O22 174.4(2) . . ?
O17 Fe4 N6 84.3(2) . . ?
O16 Fe4 N6 177.1(2) . . ?
O18 Fe4 N6 78.4(2) . . ?
O19 Fe4 N6 91.2(2) . . ?
O22 Fe4 N6 91.6(2) . . ?
O13 Fe5 O18 98.3(2) . . ?
O13 Fe5 O20 87.0(3) . . ?
O18 Fe5 O20 89.48(19) . . ?
O13 Fe5 O14 161.3(3) . . ?
O18 Fe5 O14 83.1(2) . . ?
O20 Fe5 O14 111.7(2) . . ?
O13 Fe5 O23 98.7(2) . . ?
O18 Fe5 O23 160.5(2) . . ?
O20 Fe5 O23 81.81(19) . . ?
O14 Fe5 O23 83.91(19) . . ?
O13 Fe5 N4 83.0(3) . . ?
O18 Fe5 N4 93.5(2) . . ?
O20 Fe5 N4 169.9(3) . . ?
O14 Fe5 N4 78.4(2) . . ?
O23 Fe5 N4 98.1(2) . . ?
O15 Fe6 O14 103.3(2) . . ?
O15 Fe6 O16 162.9(2) . . ?
O14 Fe6 O16 92.9(2) . . ?
O15 Fe6 O21 86.4(2) . . ?
O14 Fe6 O21 89.3(2) . . ?
O16 Fe6 O21 88.50(19) . . ?
O15 Fe6 O24 93.6(2) . . ?
O14 Fe6 O24 85.3(2) . . ?
O16 Fe6 O24 93.0(2) . . ?
O21 Fe6 O24 174.5(2) . . ?
O15 Fe6 N5 85.8(2) . . ?
O14 Fe6 N5 168.6(2) . . ?
O16 Fe6 N5 78.7(2) . . ?
O21 Fe6 N5 98.1(2) . . ?
O24 Fe6 N5 87.3(2) . . ?
O1 C1 C2 119.4(8) . . ?
O1 C1 C6 121.6(7) . . ?
C2 C1 C6 119.0(8) . . ?
C1 C2 C3 120.2(10) . . ?
C4 C3 C2 121.9(10) . . ?
C5 C4 C3 118.6(8) . . ?
C4 C5 C6 121.2(8) . . ?
C5 C6 C1 119.1(8) . . ?
C5 C6 C7 118.4(7) . . ?
C1 C6 C7 122.5(7) . . ?
N1 C7 C6 125.7(7) . . ?
N1 C8 C9 106.7(6) . . ?
O2 C9 C8 107.6(6) . . ?
O3 C10 C11 118.9(8) . . ?
O3 C10 C15 123.6(7) . . ?
C11 C10 C15 117.5(8) . . ?
C12 C11 C10 121.5(9) . . ?
C13 C12 C11 121.3(8) . . ?
C14 C13 C12 119.1(9) . . ?
C13 C14 C15 120.4(8) . . ?
C14 C15 C16 118.2(7) . . ?
C14 C15 C10 120.2(8) . . ?
C16 C15 C10 121.6(7) . . ?
N2 C16 C15 123.9(7) . . ?
N2 C17 C18 107.5(7) . . ?
O4 C18 C17 107.2(6) . . ?
O5 C19 C24 122.8(6) . . ?
O5 C19 C20 118.7(8) . . ?
C24 C19 C20 118.5(7) . . ?
C21 C20 C19 120.8(8) . . ?
C22 C21 C20 119.9(8) . . ?
C23 C22 C21 120.7(8) . . ?
C22 C23 C24 120.5(9) . . ?
C19 C24 C23 119.2(7) . . ?
C19 C24 C25 123.3(7) . . ?
C23 C24 C25 117.4(8) . . ?
N3 C25 C24 124.2(8) . . ?
N3 C26 C27 104.9(7) . . ?
O6 C27 C26 108.1(6) . . ?
O8 C28 O7 125.8(8) . . ?
O8 C28 C29 116.6(8) . . ?
O7 C28 C29 117.6(7) . . ?
O10 C30 O9 126.6(6) . . ?
O10 C30 C31 115.7(8) . . ?
O9 C30 C31 117.6(8) . . ?
O12 C32 O11 124.5(7) . . ?
O12 C32 C33 119.3(6) . . ?
O11 C32 C33 116.2(6) . . ?
Cl3 C68 Cl4 113.9(7) . . ?
C7 N1 C8 121.8(6) . . ?
C7 N1 Fe3 127.2(6) . . ?
C8 N1 Fe3 110.9(4) . . ?
C16 N2 C17 119.1(7) . . ?
C16 N2 Fe1 128.0(6) . . ?
C17 N2 Fe1 112.0(5) . . ?
C25 N3 C26 121.2(7) . . ?
C25 N3 Fe2 124.3(5) . . ?
C26 N3 Fe2 112.8(5) . . ?
C1 O1 Fe3 133.1(5) . . ?
C9 O2 Fe1 120.5(4) . . ?
C9 O2 Fe3 114.9(4) . . ?
Fe1 O2 Fe3 116.1(2) . . ?
C10 O3 Fe1 133.1(5) . . ?
C18 O4 Fe2 124.9(5) . . ?
C18 O4 Fe1 113.9(4) . . ?
Fe2 O4 Fe1 120.2(3) . . ?
C19 O5 Fe2 129.5(5) . . ?
C27 O6 Fe3 122.3(4) . . ?
C27 O6 Fe2 112.7(4) . . ?
Fe3 O6 Fe2 124.7(2) . . ?
C28 O7 Fe3 123.7(5) . . ?
C28 O8 Fe1 131.8(5) . . ?
C30 O9 Fe1 124.3(4) . . ?
C30 O10 Fe2 135.3(5) . . ?
C32 O11 Fe2 131.3(5) . . ?
C32 O12 Fe3 137.1(5) . . ?
O3 Fe1 O2 99.5(2) . . ?
O3 Fe1 O8 85.9(3) . . ?
O2 Fe1 O8 88.6(2) . . ?
O3 Fe1 O4 161.1(2) . . ?
O2 Fe1 O4 82.37(19) . . ?
O8 Fe1 O4 113.0(2) . . ?
O3 Fe1 O9 98.2(2) . . ?
O2 Fe1 O9 159.3(2) . . ?
O8 Fe1 O9 82.1(2) . . ?
O4 Fe1 O9 84.4(2) . . ?
O3 Fe1 N2 83.5(3) . . ?
O2 Fe1 N2 93.2(2) . . ?
O8 Fe1 N2 169.4(3) . . ?
O4 Fe1 N2 77.6(2) . . ?
O9 Fe1 N2 99.3(2) . . ?
O5 Fe2 O4 103.1(2) . . ?
O5 Fe2 O6 163.5(2) . . ?
O4 Fe2 O6 92.9(2) . . ?
O5 Fe2 O11 87.3(2) . . ?
O4 Fe2 O11 89.3(2) . . ?
O6 Fe2 O11 88.6(2) . . ?
O5 Fe2 O10 92.5(2) . . ?
O4 Fe2 O10 86.4(2) . . ?
O6 Fe2 O10 92.7(2) . . ?
O11 Fe2 O10 175.6(2) . . ?
O5 Fe2 N3 85.7(2) . . ?
O4 Fe2 N3 169.1(2) . . ?
O6 Fe2 N3 79.0(2) . . ?
O11 Fe2 N3 97.6(2) . . ?
O10 Fe2 N3 86.7(2) . . ?
O1 Fe3 O6 93.3(2) . . ?
O1 Fe3 O2 163.4(2) . . ?
O6 Fe3 O2 103.0(2) . . ?
O1 Fe3 O7 91.1(2) . . ?
O6 Fe3 O7 88.8(2) . . ?
O2 Fe3 O7 85.7(2) . . ?
O1 Fe3 O12 94.3(2) . . ?
O6 Fe3 O12 89.9(2) . . ?
O2 Fe3 O12 89.3(2) . . ?
O7 Fe3 O12 174.5(2) . . ?
O1 Fe3 N1 85.1(2) . . ?
O6 Fe3 N1 178.3(2) . . ?
O2 Fe3 N1 78.7(2) . . ?
O7 Fe3 N1 91.6(2) . . ?
O12 Fe3 N1 89.8(2) . . ?

loop_
_geom_bond_atom_site_label_1
_geom_bond_atom_site_label_2
_geom_bond_distance
_geom_bond_site_symmetry_2
_geom_bond_publ_flag
C34 O13 1.312(11) . ?
C34 C39 1.406(13) . ?
C34 C35 1.434(12) . ?
C35 C36 1.363(14) . ?
C36 C37 1.409(15) . ?
C37 C38 1.357(13) . ?
C38 C39 1.428(12) . ?
C39 C40 1.461(11) . ?
C40 N4 1.262(12) . ?
C41 N4 1.469(11) . ?
C41 C42 1.523(11) . ?
C42 O14 1.425(9) . ?
C43 O15 1.350(8) . ?
C43 C48 1.402(11) . ?
C43 C44 1.403(10) . ?
C44 C45 1.386(11) . ?
C45 C46 1.396(13) . ?
C46 C47 1.378(13) . ?
C47 C48 1.413(11) . ?
C48 C49 1.434(12) . ?
C49 N5 1.284(9) . ?
C50 N5 1.480(10) . ?
C50 C51 1.499(12) . ?
C51 O16 1.426(9) . ?
C52 O17 1.315(9) . ?
C52 C53 1.398(12) . ?
C52 C57 1.428(11) . ?
C53 C54 1.379(14) . ?
C54 C55 1.390(15) . ?
C55 C56 1.348(15) . ?
C56 C57 1.429(11) . ?
C57 C58 1.451(13) . ?
C58 N6 1.263(11) . ?
C59 N6 1.459(10) . ?
C59 C60 1.526(10) . ?
C60 O18 1.425(9) . ?
C61 O20 1.284(9) . ?
C61 O19 1.258(9) . ?
C61 C62 1.483(11) . ?
C63 O22 1.265(8) . ?
C63 O21 1.247(8) . ?
C63 C64 1.501(10) . ?
C65 O23 1.264(9) . ?
C65 O24 1.262(9) . ?
C65 C66 1.512(10) . ?
C67 Cl2 1.641(14) . ?
C67 Cl1 1.723(11) . ?
N4 Fe5 2.133(8) . ?
N5 Fe6 2.105(6) . ?
N6 Fe4 2.134(6) . ?
O13 Fe5 1.921(7) . ?
O14 Fe6 1.943(5) . ?
O14 Fe5 2.040(5) . ?
O15 Fe6 1.937(5) . ?
O16 Fe4 1.975(5) . ?
O16 Fe6 2.002(5) . ?
O17 Fe4 1.926(6) . ?
O18 Fe5 1.996(5) . ?
O18 Fe4 2.038(5) . ?
O19 Fe4 2.040(5) . ?
O20 Fe5 2.039(5) . ?
O21 Fe6 2.037(5) . ?
O22 Fe4 2.051(5) . ?
O23 Fe5 2.059(4) . ?
O24 Fe6 2.054(5) . ?
C1 O1 1.326(9) . ?
C1 C2 1.377(12) . ?
C1 C6 1.425(11) . ?
C2 C3 1.389(14) . ?
C3 C4 1.369(15) . ?
C4 C5 1.391(13) . ?
C5 C6 1.391(11) . ?
C6 C7 1.447(11) . ?
C7 N1 1.267(9) . ?
C8 N1 1.469(10) . ?
C8 C9 1.509(9) . ?
C9 O2 1.431(8) . ?
C10 O3 1.321(10) . ?
C10 C11 1.389(11) . ?
C10 C15 1.414(11) . ?
C11 C12 1.369(13) . ?
C12 C13 1.369(14) . ?
C13 C14 1.388(12) . ?
C14 C15 1.392(11) . ?
C15 C16 1.443(12) . ?
C16 N2 1.305(11) . ?
C17 N2 1.447(12) . ?
C17 C18 1.506(11) . ?
C18 O4 1.410(9) . ?
C19 O5 1.316(9) . ?
C19 C24 1.420(12) . ?
C19 C20 1.397(11) . ?
C20 C21 1.405(12) . ?
C21 C22 1.378(13) . ?
C22 C23 1.372(14) . ?
C23 C24 1.419(11) . ?
C24 C25 1.428(11) . ?
C25 N3 1.296(9) . ?
C26 N3 1.454(10) . ?
C26 C27 1.527(13) . ?
C27 O6 1.422(9) . ?
C28 O8 1.259(10) . ?
C28 O7 1.261(11) . ?
C28 C29 1.475(13) . ?
C30 O10 1.257(9) . ?
C30 O9 1.272(9) . ?
C30 C31 1.501(12) . ?
C32 O12 1.256(9) . ?
C32 O11 1.280(9) . ?
C32 C33 1.488(11) . ?
C68 Cl3 1.713(13) . ?
C68 Cl4 1.736(12) . ?
N1 Fe3 2.123(6) . ?
N2 Fe1 2.133(7) . ?
N3 Fe2 2.109(6) . ?
O1 Fe3 1.934(5) . ?
O2 Fe1 1.995(5) . ?
O2 Fe3 2.039(5) . ?
O3 Fe1 1.926(6) . ?
O4 Fe2 1.948(6) . ?
O4 Fe1 2.057(6) . ?
O5 Fe2 1.927(5) . ?
O6 Fe3 1.956(5) . ?
O6 Fe2 2.012(5) . ?
O7 Fe3 2.055(5) . ?
O8 Fe1 2.058(6) . ?
O9 Fe1 2.046(4) . ?
O10 Fe2 2.057(5) . ?
O11 Fe2 2.024(5) . ?
O12 Fe3 2.065(5) . ?

loop_
_geom_torsion_atom_site_label_1
_geom_torsion_atom_site_label_2
_geom_torsion_atom_site_label_3
_geom_torsion_atom_site_label_4
_geom_torsion
_geom_torsion_site_symmetry_1
_geom_torsion_site_symmetry_2
_geom_torsion_site_symmetry_3
_geom_torsion_site_symmetry_4
_geom_torsion_publ_flag
O13 C34 C35 C36 178.4(8) . . . . ?
C39 C34 C35 C36 -0.1(12) . . . . ?
C34 C35 C36 C37 -1.6(15) . . . . ?
C35 C36 C37 C38 2.5(15) . . . . ?
C36 C37 C38 C39 -1.5(13) . . . . ?
O13 C34 C39 C38 -177.4(7) . . . . ?
C35 C34 C39 C38 1.0(11) . . . . ?
O13 C34 C39 C40 0.3(12) . . . . ?
C35 C34 C39 C40 178.7(7) . . . . ?
C37 C38 C39 C34 -0.2(12) . . . . ?
C37 C38 C39 C40 -178.0(8) . . . . ?
C34 C39 C40 N4 -4.2(12) . . . . ?
C38 C39 C40 N4 173.6(8) . . . . ?
N4 C41 C42 O14 49.9(7) . . . . ?
O15 C43 C44 C45 -175.4(7) . . . . ?
C48 C43 C44 C45 5.0(11) . . . . ?
C43 C44 C45 C46 -2.2(13) . . . . ?
C44 C45 C46 C47 -1.5(15) . . . . ?
C45 C46 C47 C48 2.5(15) . . . . ?
O15 C43 C48 C47 176.4(7) . . . . ?
C44 C43 C48 C47 -4.0(11) . . . . ?
O15 C43 C48 C49 -7.3(11) . . . . ?
C44 C43 C48 C49 172.4(7) . . . . ?
C46 C47 C48 C43 0.2(13) . . . . ?
C46 C47 C48 C49 -176.3(9) . . . . ?
C43 C48 C49 N5 7.8(13) . . . . ?
C47 C48 C49 N5 -175.9(8) . . . . ?
N5 C50 C51 O16 -46.5(8) . . . . ?
O17 C52 C53 C54 178.4(8) . . . . ?
C57 C52 C53 C54 2.9(12) . . . . ?
C52 C53 C54 C55 0.3(14) . . . . ?
C53 C54 C55 C56 -1.6(15) . . . . ?
C54 C55 C56 C57 -0.5(14) . . . . ?
O17 C52 C57 C56 179.8(7) . . . . ?
C53 C52 C57 C56 -4.8(11) . . . . ?
O17 C52 C57 C58 1.7(11) . . . . ?
C53 C52 C57 C58 177.2(8) . . . . ?
C55 C56 C57 C52 3.6(12) . . . . ?
C55 C56 C57 C58 -178.2(8) . . . . ?
C52 C57 C58 N6 2.4(13) . . . . ?
C56 C57 C58 N6 -175.7(8) . . . . ?
N6 C59 C60 O18 -48.9(8) . . . . ?
C39 C40 N4 C41 -179.1(7) . . . . ?
C39 C40 N4 Fe5 -10.1(12) . . . . ?
C42 C41 N4 C40 136.9(7) . . . . ?
C42 C41 N4 Fe5 -33.9(7) . . . . ?
C48 C49 N5 C50 179.6(8) . . . . ?
C48 C49 N5 Fe6 17.1(11) . . . . ?
C51 C50 N5 C49 -134.1(7) . . . . ?
C51 C50 N5 Fe6 30.5(8) . . . . ?
C57 C58 N6 C59 -177.2(8) . . . . ?
C57 C58 N6 Fe4 13.1(13) . . . . ?
C60 C59 N6 C58 -132.0(8) . . . . ?
C60 C59 N6 Fe4 39.2(7) . . . . ?
C39 C34 O13 Fe5 21.3(12) . . . . ?
C35 C34 O13 Fe5 -157.1(6) . . . . ?
C41 C42 O14 Fe6 146.6(5) . . . . ?
C41 C42 O14 Fe5 -44.8(6) . . . . ?
C48 C43 O15 Fe6 -20.8(10) . . . . ?
C44 C43 O15 Fe6 159.5(5) . . . . ?
C50 C51 O16 Fe4 -131.2(5) . . . . ?
C50 C51 O16 Fe6 43.9(7) . . . . ?
C53 C52 O17 Fe4 159.6(6) . . . . ?
C57 C52 O17 Fe4 -25.1(10) . . . . ?
C59 C60 O18 Fe5 -175.8(5) . . . . ?
C59 C60 O18 Fe4 37.5(7) . . . . ?
O20 C61 O19 Fe4 -11.8(12) . . . . ?
C62 C61 O19 Fe4 166.7(6) . . . . ?
O19 C61 O20 Fe5 -34.3(13) . . . . ?
C62 C61 O20 Fe5 147.2(6) . . . . ?
O22 C63 O21 Fe6 16.6(11) . . . . ?
C64 C63 O21 Fe6 -161.5(5) . . . . ?
O21 C63 O22 Fe4 9.6(12) . . . . ?
C64 C63 O22 Fe4 -172.3(6) . . . . ?
O24 C65 O23 Fe5 -8.6(10) . . . . ?
C66 C65 O23 Fe5 168.3(5) . . . . ?
O23 C65 O24 Fe6 -36.2(11) . . . . ?
C66 C65 O24 Fe6 146.9(6) . . . . ?
C52 O17 Fe4 O16 -149.2(7) . . . . ?
C52 O17 Fe4 O18 21.0(12) . . . . ?
C52 O17 Fe4 O19 -61.5(7) . . . . ?
C52 O17 Fe4 O22 120.8(6) . . . . ?
C52 O17 Fe4 N6 29.6(7) . . . . ?
C51 O16 Fe4 O17 38.7(6) . . . . ?
Fe6 O16 Fe4 O17 -135.9(3) . . . . ?
C51 O16 Fe4 O18 -138.3(5) . . . . ?
Fe6 O16 Fe4 O18 47.1(3) . . . . ?
C51 O16 Fe4 O19 -53.0(5) . . . . ?
Fe6 O16 Fe4 O19 132.4(3) . . . . ?
C51 O16 Fe4 O22 132.0(5) . . . . ?
Fe6 O16 Fe4 O22 -42.6(3) . . . . ?
C51 O16 Fe4 N6 15(5) . . . . ?
Fe6 O16 Fe4 N6 -160(5) . . . . ?
C60 O18 Fe4 O17 -4.1(10) . . . . ?
Fe5 O18 Fe4 O17 -152.5(7) . . . . ?
C60 O18 Fe4 O16 165.9(4) . . . . ?
Fe5 O18 Fe4 O16 17.5(3) . . . . ?
C60 O18 Fe4 O19 79.3(5) . . . . ?
Fe5 O18 Fe4 O19 -69.1(3) . . . . ?
C60 O18 Fe4 O22 -104.5(5) . . . . ?
Fe5 O18 Fe4 O22 107.1(3) . . . . ?
C60 O18 Fe4 N6 -12.8(5) . . . . ?
Fe5 O18 Fe4 N6 -161.2(3) . . . . ?
C61 O19 Fe4 O17 -141.4(6) . . . . ?
C61 O19 Fe4 O16 -48.4(6) . . . . ?
C61 O19 Fe4 O18 56.0(6) . . . . ?
C61 O19 Fe4 O22 15(3) . . . . ?
C61 O19 Fe4 N6 134.3(6) . . . . ?
C63 O22 Fe4 O17 96.7(7) . . . . ?
C63 O22 Fe4 O16 3.6(7) . . . . ?
C63 O22 Fe4 O18 -100.6(7) . . . . ?
C63 O22 Fe4 O19 -59(3) . . . . ?
C63 O22 Fe4 N6 -179.0(7) . . . . ?
C58 N6 Fe4 O17 -22.8(8) . . . . ?
C59 N6 Fe4 O17 166.6(6) . . . . ?
C58 N6 Fe4 O16 1(5) . . . . ?
C59 N6 Fe4 O16 -170(5) . . . . ?
C58 N6 Fe4 O18 154.6(8) . . . . ?
C59 N6 Fe4 O18 -16.0(5) . . . . ?
C58 N6 Fe4 O19 68.9(8) . . . . ?
C59 N6 Fe4 O19 -101.7(5) . . . . ?
C58 N6 Fe4 O22 -116.0(8) . . . . ?
C59 N6 Fe4 O22 73.4(5) . . . . ?
C34 O13 Fe5 O18 66.9(7) . . . . ?
C34 O13 Fe5 O20 155.9(7) . . . . ?
C34 O13 Fe5 O14 -26.1(12) . . . . ?
C34 O13 Fe5 O23 -122.8(7) . . . . ?
C34 O13 Fe5 N4 -25.6(7) . . . . ?
C60 O18 Fe5 O13 -14.9(5) . . . . ?
Fe4 O18 Fe5 O13 131.9(3) . . . . ?
C60 O18 Fe5 O20 -101.8(5) . . . . ?
Fe4 O18 Fe5 O20 45.0(3) . . . . ?
C60 O18 Fe5 O14 146.3(5) . . . . ?
Fe4 O18 Fe5 O14 -66.8(3) . . . . ?
C60 O18 Fe5 O23 -164.9(6) . . . . ?
Fe4 O18 Fe5 O23 -18.1(7) . . . . ?
C60 O18 Fe5 N4 68.5(5) . . . . ?
Fe4 O18 Fe5 N4 -144.7(3) . . . . ?
C61 O20 Fe5 O13 -85.0(7) . . . . ?
C61 O20 Fe5 O18 13.4(7) . . . . ?
C61 O20 Fe5 O14 95.8(7) . . . . ?
C61 O20 Fe5 O23 175.8(7) . . . . ?
C61 O20 Fe5 N4 -93.7(14) . . . . ?
C42 O14 Fe5 O13 21.2(9) . . . . ?
Fe6 O14 Fe5 O13 -169.8(6) . . . . ?
C42 O14 Fe5 O18 -74.3(5) . . . . ?
Fe6 O14 Fe5 O18 94.7(3) . . . . ?
C42 O14 Fe5 O20 -161.0(4) . . . . ?
Fe6 O14 Fe5 O20 8.0(3) . . . . ?
C42 O14 Fe5 O23 120.3(5) . . . . ?
Fe6 O14 Fe5 O23 -70.7(3) . . . . ?
C42 O14 Fe5 N4 20.7(5) . . . . ?
Fe6 O14 Fe5 N4 -170.3(3) . . . . ?
C65 O23 Fe5 O13 -148.5(6) . . . . ?
C65 O23 Fe5 O18 1.5(9) . . . . ?
C65 O23 Fe5 O20 -62.9(5) . . . . ?
C65 O23 Fe5 O14 50.1(5) . . . . ?
C65 O23 Fe5 N4 127.4(6) . . . . ?
C40 N4 Fe5 O13 19.4(7) . . . . ?
C41 N4 Fe5 O13 -171.0(5) . . . . ?
C40 N4 Fe5 O18 -78.5(7) . . . . ?
C41 N4 Fe5 O18 91.1(5) . . . . ?
C40 N4 Fe5 O20 28.2(17) . . . . ?
C41 N4 Fe5 O20 -162.1(11) . . . . ?
C40 N4 Fe5 O14 -160.7(7) . . . . ?
C41 N4 Fe5 O14 8.9(5) . . . . ?
C40 N4 Fe5 O23 117.2(7) . . . . ?
C41 N4 Fe5 O23 -73.2(5) . . . . ?
C43 O15 Fe6 O14 -140.9(6) . . . . ?
C43 O15 Fe6 O16 57.8(10) . . . . ?
C43 O15 Fe6 O21 130.7(6) . . . . ?
C43 O15 Fe6 O24 -54.8(6) . . . . ?
C43 O15 Fe6 N5 32.2(6) . . . . ?
C42 O14 Fe6 O15 -51.7(5) . . . . ?
Fe5 O14 Fe6 O15 140.4(3) . . . . ?
C42 O14 Fe6 O16 122.9(5) . . . . ?
Fe5 O14 Fe6 O16 -45.0(3) . . . . ?
C42 O14 Fe6 O21 34.4(5) . . . . ?
Fe5 O14 Fe6 O21 -133.5(3) . . . . ?
C42 O14 Fe6 O24 -144.3(5) . . . . ?
Fe5 O14 Fe6 O24 47.8(3) . . . . ?
C42 O14 Fe6 N5 165.6(10) . . . . ?
Fe5 O14 Fe6 N5 -2.3(13) . . . . ?
C51 O16 Fe6 O15 -47.0(9) . . . . ?
Fe4 O16 Fe6 O15 127.9(6) . . . . ?
C51 O16 Fe6 O14 151.1(5) . . . . ?
Fe4 O16 Fe6 O14 -34.0(3) . . . . ?
C51 O16 Fe6 O21 -119.6(5) . . . . ?
Fe4 O16 Fe6 O21 55.3(3) . . . . ?
C51 O16 Fe6 O24 65.7(5) . . . . ?
Fe4 O16 Fe6 O24 -119.4(3) . . . . ?
C51 O16 Fe6 N5 -21.0(5) . . . . ?
Fe4 O16 Fe6 N5 153.9(4) . . . . ?
C63 O21 Fe6 O15 153.7(6) . . . . ?
C63 O21 Fe6 O14 50.3(6) . . . . ?
C63 O21 Fe6 O16 -42.6(6) . . . . ?
C63 O21 Fe6 O24 64(2) . . . . ?
C63 O21 Fe6 N5 -121.0(6) . . . . ?
C65 O24 Fe6 O15 -89.2(7) . . . . ?
C65 O24 Fe6 O14 13.9(7) . . . . ?
C65 O24 Fe6 O16 106.6(7) . . . . ?
C65 O24 Fe6 O21 1(3) . . . . ?
C65 O24 Fe6 N5 -174.9(7) . . . . ?
C49 N5 Fe6 O15 -30.4(7) . . . . ?
C50 N5 Fe6 O15 165.9(5) . . . . ?
C49 N5 Fe6 O14 113.4(11) . . . . ?
C50 N5 Fe6 O14 -50.3(13) . . . . ?
C49 N5 Fe6 O16 157.1(7) . . . . ?
C50 N5 Fe6 O16 -6.6(5) . . . . ?
C49 N5 Fe6 O21 -116.1(7) . . . . ?
C50 N5 Fe6 O21 80.2(5) . . . . ?
C49 N5 Fe6 O24 63.5(7) . . . . ?
C50 N5 Fe6 O24 -100.3(5) . . . . ?
O1 C1 C2 C3 179.3(9) . . . . ?
C6 C1 C2 C3 -2.2(13) . . . . ?
C1 C2 C3 C4 2.7(16) . . . . ?
C2 C3 C4 C5 -0.1(17) . . . . ?
C3 C4 C5 C6 -3.0(14) . . . . ?
C4 C5 C6 C1 3.5(12) . . . . ?
C4 C5 C6 C7 -179.4(7) . . . . ?
O1 C1 C6 C5 177.6(7) . . . . ?
C2 C1 C6 C5 -0.9(11) . . . . ?
O1 C1 C6 C7 0.6(11) . . . . ?
C2 C1 C6 C7 -177.9(7) . . . . ?
C5 C6 C7 N1 174.7(7) . . . . ?
C1 C6 C7 N1 -8.4(12) . . . . ?
N1 C8 C9 O2 49.9(8) . . . . ?
O3 C10 C11 C12 -178.4(8) . . . . ?
C15 C10 C11 C12 2.9(12) . . . . ?
C10 C11 C12 C13 -3.5(13) . . . . ?
C11 C12 C13 C14 2.4(13) . . . . ?
C12 C13 C14 C15 -0.8(13) . . . . ?
C13 C14 C15 C16 -179.8(7) . . . . ?
C13 C14 C15 C10 0.3(12) . . . . ?
O3 C10 C15 C14 -180.0(7) . . . . ?
C11 C10 C15 C14 -1.3(11) . . . . ?
O3 C10 C15 C16 0.2(11) . . . . ?
C11 C10 C15 C16 178.9(7) . . . . ?
C14 C15 C16 N2 -175.5(7) . . . . ?
C10 C15 C16 N2 4.3(11) . . . . ?
N2 C17 C18 O4 -50.2(7) . . . . ?
O5 C19 C20 C21 174.7(8) . . . . ?
C24 C19 C20 C21 -7.0(12) . . . . ?
C19 C20 C21 C22 2.5(14) . . . . ?
C20 C21 C22 C23 3.6(15) . . . . ?
C21 C22 C23 C24 -5.0(16) . . . . ?
O5 C19 C24 C23 -176.2(8) . . . . ?
C20 C19 C24 C23 5.6(12) . . . . ?
O5 C19 C24 C25 6.3(12) . . . . ?
C20 C19 C24 C25 -171.9(8) . . . . ?
C22 C23 C24 C19 0.3(14) . . . . ?
C22 C23 C24 C25 178.0(9) . . . . ?
C19 C24 C25 N3 -6.7(14) . . . . ?
C23 C24 C25 N3 175.7(8) . . . . ?
N3 C26 C27 O6 50.7(8) . . . . ?
C6 C7 N1 C8 -179.5(7) . . . . ?
C6 C7 N1 Fe3 -3.8(11) . . . . ?
C9 C8 N1 C7 137.1(7) . . . . ?
C9 C8 N1 Fe3 -39.3(7) . . . . ?
C15 C16 N2 C17 179.0(6) . . . . ?
C15 C16 N2 Fe1 11.0(10) . . . . ?
C18 C17 N2 C16 -135.5(7) . . . . ?
C18 C17 N2 Fe1 34.3(7) . . . . ?
C24 C25 N3 C26 178.8(8) . . . . ?
C24 C25 N3 Fe2 -17.3(12) . . . . ?
C27 C26 N3 C25 131.9(8) . . . . ?
C27 C26 N3 Fe2 -33.7(8) . . . . ?
C2 C1 O1 Fe3 -159.8(6) . . . . ?
C6 C1 O1 Fe3 21.7(10) . . . . ?
C8 C9 O2 Fe1 174.4(5) . . . . ?
C8 C9 O2 Fe3 -38.9(8) . . . . ?
C11 C10 O3 Fe1 157.7(6) . . . . ?
C15 C10 O3 Fe1 -23.7(11) . . . . ?
C17 C18 O4 Fe2 -147.3(5) . . . . ?
C17 C18 O4 Fe1 44.2(7) . . . . ?
C24 C19 O5 Fe2 21.8(11) . . . . ?
C20 C19 O5 Fe2 -160.0(6) . . . . ?
C26 C27 O6 Fe3 127.6(5) . . . . ?
C26 C27 O6 Fe2 -45.9(6) . . . . ?
O8 C28 O7 Fe3 3.7(13) . . . . ?
C29 C28 O7 Fe3 -176.6(8) . . . . ?
O7 C28 O8 Fe1 43.4(14) . . . . ?
C29 C28 O8 Fe1 -136.4(9) . . . . ?
O10 C30 O9 Fe1 12.7(11) . . . . ?
C31 C30 O9 Fe1 -168.6(7) . . . . ?
O9 C30 O10 Fe2 29.4(12) . . . . ?
C31 C30 O10 Fe2 -149.3(7) . . . . ?
O12 C32 O11 Fe2 -19.9(12) . . . . ?
C33 C32 O11 Fe2 159.4(6) . . . . ?
O11 C32 O12 Fe3 -6.3(13) . . . . ?
C33 C32 O12 Fe3 174.4(6) . . . . ?
C10 O3 Fe1 O2 -64.0(7) . . . . ?
C10 O3 Fe1 O8 -151.9(7) . . . . ?
C10 O3 Fe1 O4 30.3(11) . . . . ?
C10 O3 Fe1 O9 126.7(7) . . . . ?
C10 O3 Fe1 N2 28.2(7) . . . . ?
C9 O2 Fe1 O3 15.8(6) . . . . ?
Fe3 O2 Fe1 O3 -130.6(3) . . . . ?
C9 O2 Fe1 O8 101.4(6) . . . . ?
Fe3 O2 Fe1 O8 -45.0(3) . . . . ?
C9 O2 Fe1 O4 -145.2(6) . . . . ?
Fe3 O2 Fe1 O4 68.4(3) . . . . ?
C9 O2 Fe1 O9 164.3(6) . . . . ?
Fe3 O2 Fe1 O9 18.0(7) . . . . ?
C9 O2 Fe1 N2 -68.2(6) . . . . ?
Fe3 O2 Fe1 N2 145.5(3) . . . . ?
C28 O8 Fe1 O3 81.9(8) . . . . ?
C28 O8 Fe1 O2 -17.7(8) . . . . ?
C28 O8 Fe1 O4 -98.8(8) . . . . ?
C28 O8 Fe1 O9 -179.2(8) . . . . ?
C28 O8 Fe1 N2 82.1(15) . . . . ?
C18 O4 Fe1 O3 -22.2(9) . . . . ?
Fe2 O4 Fe1 O3 168.6(5) . . . . ?
C18 O4 Fe1 O2 74.9(5) . . . . ?
Fe2 O4 Fe1 O2 -94.2(3) . . . . ?
C18 O4 Fe1 O8 160.1(4) . . . . ?
Fe2 O4 Fe1 O8 -9.0(3) . . . . ?
C18 O4 Fe1 O9 -120.9(5) . . . . ?
Fe2 O4 Fe1 O9 69.9(3) . . . . ?
C18 O4 Fe1 N2 -20.1(5) . . . . ?
Fe2 O4 Fe1 N2 170.8(3) . . . . ?
C30 O9 Fe1 O3 147.3(6) . . . . ?
C30 O9 Fe1 O2 -1.4(10) . . . . ?
C30 O9 Fe1 O8 62.6(6) . . . . ?
C30 O9 Fe1 O4 -51.6(6) . . . . ?
C30 O9 Fe1 N2 -128.0(6) . . . . ?
C16 N2 Fe1 O3 -21.4(6) . . . . ?
C17 N2 Fe1 O3 170.0(5) . . . . ?
C16 N2 Fe1 O2 77.9(6) . . . . ?
C17 N2 Fe1 O2 -90.8(5) . . . . ?
C16 N2 Fe1 O8 -21.5(16) . . . . ?
C17 N2 Fe1 O8 169.9(10) . . . . ?
C16 N2 Fe1 O4 159.4(7) . . . . ?
C17 N2 Fe1 O4 -9.3(5) . . . . ?
C16 N2 Fe1 O9 -118.6(6) . . . . ?
C17 N2 Fe1 O9 72.8(5) . . . . ?
C19 O5 Fe2 O4 140.6(6) . . . . ?
C19 O5 Fe2 O6 -54.7(11) . . . . ?
C19 O5 Fe2 O11 -130.7(6) . . . . ?
C19 O5 Fe2 O10 53.7(6) . . . . ?
C19 O5 Fe2 N3 -32.8(6) . . . . ?
C18 O4 Fe2 O5 52.5(5) . . . . ?
Fe1 O4 Fe2 O5 -139.7(3) . . . . ?
C18 O4 Fe2 O6 -123.2(5) . . . . ?
Fe1 O4 Fe2 O6 44.6(3) . . . . ?
C18 O4 Fe2 O11 -34.6(5) . . . . ?
Fe1 O4 Fe2 O11 133.2(3) . . . . ?
C18 O4 Fe2 O10 144.2(5) . . . . ?
Fe1 O4 Fe2 O10 -47.9(3) . . . . ?
C18 O4 Fe2 N3 -164.4(10) . . . . ?
Fe1 O4 Fe2 N3 3.4(13) . . . . ?
C27 O6 Fe2 O5 43.2(10) . . . . ?
Fe3 O6 Fe2 O5 -130.2(7) . . . . ?
C27 O6 Fe2 O4 -151.8(5) . . . . ?
Fe3 O6 Fe2 O4 34.9(3) . . . . ?
C27 O6 Fe2 O11 119.0(5) . . . . ?
Fe3 O6 Fe2 O11 -54.4(3) . . . . ?
C27 O6 Fe2 O10 -65.2(5) . . . . ?
Fe3 O6 Fe2 O10 121.5(3) . . . . ?
C27 O6 Fe2 N3 20.9(5) . . . . ?
Fe3 O6 Fe2 N3 -152.4(4) . . . . ?
C32 O11 Fe2 O5 -152.5(7) . . . . ?
C32 O11 Fe2 O4 -49.3(7) . . . . ?
C32 O11 Fe2 O6 43.6(7) . . . . ?
C32 O11 Fe2 O10 -65(3) . . . . ?
C32 O11 Fe2 N3 122.3(7) . . . . ?
C30 O10 Fe2 O5 93.9(7) . . . . ?
C30 O10 Fe2 O4 -9.1(7) . . . . ?
C30 O10 Fe2 O6 -101.8(7) . . . . ?
C30 O10 Fe2 O11 6(3) . . . . ?
C30 O10 Fe2 N3 179.4(7) . . . . ?
C25 N3 Fe2 O5 30.1(7) . . . . ?
C26 N3 Fe2 O5 -164.8(6) . . . . ?
C25 N3 Fe2 O4 -114.1(12) . . . . ?
C26 N3 Fe2 O4 51.1(14) . . . . ?
C25 N3 Fe2 O6 -156.1(7) . . . . ?
C26 N3 Fe2 O6 9.0(6) . . . . ?
C25 N3 Fe2 O11 116.8(7) . . . . ?
C26 N3 Fe2 O11 -78.1(6) . . . . ?
C25 N3 Fe2 O10 -62.7(7) . . . . ?
C26 N3 Fe2 O10 102.4(6) . . . . ?
C1 O1 Fe3 O6 155.3(6) . . . . ?
C1 O1 Fe3 O2 -12.4(12) . . . . ?
C1 O1 Fe3 O7 66.4(6) . . . . ?
C1 O1 Fe3 O12 -114.5(6) . . . . ?
C1 O1 Fe3 N1 -25.1(6) . . . . ?
C27 O6 Fe3 O1 -36.8(5) . . . . ?
Fe2 O6 Fe3 O1 136.0(3) . . . . ?
C27 O6 Fe3 O2 139.6(5) . . . . ?
Fe2 O6 Fe3 O2 -47.6(3) . . . . ?
C27 O6 Fe3 O7 54.3(5) . . . . ?
Fe2 O6 Fe3 O7 -133.0(3) . . . . ?
C27 O6 Fe3 O12 -131.1(5) . . . . ?
Fe2 O6 Fe3 O12 41.6(3) . . . . ?
C27 O6 Fe3 N1 -52(8) . . . . ?
Fe2 O6 Fe3 N1 120(8) . . . . ?
C9 O2 Fe3 O1 0.7(10) . . . . ?
Fe1 O2 Fe3 O1 148.9(6) . . . . ?
C9 O2 Fe3 O6 -166.7(5) . . . . ?
Fe1 O2 Fe3 O6 -18.5(3) . . . . ?
C9 O2 Fe3 O7 -78.9(5) . . . . ?
Fe1 O2 Fe3 O7 69.3(3) . . . . ?
C9 O2 Fe3 O12 103.5(5) . . . . ?
Fe1 O2 Fe3 O12 -108.3(3) . . . . ?
C9 O2 Fe3 N1 13.7(5) . . . . ?
Fe1 O2 Fe3 N1 161.9(3) . . . . ?
C28 O7 Fe3 O1 144.2(7) . . . . ?
C28 O7 Fe3 O6 50.9(7) . . . . ?
C28 O7 Fe3 O2 -52.2(7) . . . . ?
C28 O7 Fe3 O12 -26(3) . . . . ?
C28 O7 Fe3 N1 -130.7(7) . . . . ?
C32 O12 Fe3 O1 -98.0(8) . . . . ?
C32 O12 Fe3 O6 -4.7(8) . . . . ?
C32 O12 Fe3 O2 98.3(8) . . . . ?
C32 O12 Fe3 O7 72(3) . . . . ?
C32 O12 Fe3 N1 176.9(8) . . . . ?
C7 N1 Fe3 O1 15.5(6) . . . . ?
C8 N1 Fe3 O1 -168.4(5) . . . . ?
C7 N1 Fe3 O6 31(8) . . . . ?
C8 N1 Fe3 O6 -153(8) . . . . ?
C7 N1 Fe3 O2 -160.8(7) . . . . ?
C8 N1 Fe3 O2 15.3(4) . . . . ?
C7 N1 Fe3 O7 -75.5(6) . . . . ?
C8 N1 Fe3 O7 100.7(5) . . . . ?
C7 N1 Fe3 O12 109.8(6) . . . . ?
C8 N1 Fe3 O12 -74.0(5) . . . . ?
